data_1552047
loop_
_publ_author_name
'Evgeny V. Kudrik'
'Pavel Afanasiev'
'Leonardo X. Alvarez'
'Patrick Dubourdeaux'
'Martin Clemancey'
'Jean-Marc Latour'
'Genevieve Blondin'
'Denis Bouchu'
'Florian Albrieux'
'Sergey E. Nefedov'
'Alexander B. Sorokin'

_publ_section_title
;
 An N-bridged high-valent diiron-oxo species on a porphyrin platform that
 can oxidize methane
;
_journal_name_full 'Nature Chemistry'
_journal_page_first 1024
_journal_page_last 1029
_journal_paper_doi 10.1038/nchem.1471
_journal_volume 4
_journal_year 2012
_chemical_formula_sum 'C88 H56 Fe2 N9'
_chemical_formula_weight 1351.12
_space_group_IT_number 41
_space_group_name_Hall 'A 2 -2ab'
_space_group_name_H-M_alt 'A e a 2'
_symmetry_cell_setting orthorhombic
_symmetry_space_group_name_H-M 'A e a 2'
_atom_sites_solution_hydrogens geom
_atom_sites_solution_primary direct
_atom_sites_solution_secondary difmap
_cell_angle_alpha 90.00
_cell_angle_beta 90.00
_cell_angle_gamma 90.00
_cell_formula_units_Z 4
_cell_length_a 17.3865(10)
_cell_length_b 25.0127(11)
_cell_length_c 15.0576(11)
_cell_measurement_reflns_used 3201
_cell_measurement_temperature 120(2)
_cell_measurement_theta_max 23.53
_cell_measurement_theta_min 2.34
_cell_volume 6548.3(7)
_computing_cell_refinement 'Bruker SAINT'
_computing_data_collection 'Bruker APEX2'
_computing_data_reduction 'Bruker SAINT'
_computing_molecular_graphics 'Bruker SHELXTL'
_computing_publication_material 'Bruker SHELXTL'
_computing_structure_refinement 'SHELXL-97 (Sheldrick, 1997)'
_computing_structure_solution 'SHELXS-97 (Sheldrick, 1990)'
_diffrn_ambient_temperature 120(2)
_diffrn_measured_fraction_theta_full 0.989
_diffrn_measured_fraction_theta_max 0.989
_diffrn_measurement_device_type 'Bruker APEX-II CCD'
_diffrn_measurement_method '\f and \w scans'
_diffrn_radiation_monochromator graphite
_diffrn_radiation_source 'fine-focus sealed tube'
_diffrn_radiation_type MoK\a
_diffrn_radiation_wavelength 0.71073
_diffrn_reflns_av_R_equivalents 0.0667
_diffrn_reflns_av_sigmaI/netI 0.0898
_diffrn_reflns_limit_h_max 22
_diffrn_reflns_limit_h_min -22
_diffrn_reflns_limit_k_max 33
_diffrn_reflns_limit_k_min -31
_diffrn_reflns_limit_l_max 14
_diffrn_reflns_limit_l_min -19
_diffrn_reflns_number 18600
_diffrn_reflns_theta_full 28.00
_diffrn_reflns_theta_max 28.00
_diffrn_reflns_theta_min 2.34
_diffrn_standards_number 0
_exptl_absorpt_coefficient_mu 0.501
_exptl_absorpt_correction_T_max 0.9610
_exptl_absorpt_correction_T_min 0.9423
_exptl_absorpt_correction_type multi-scan
_exptl_absorpt_process_details sadabs
_exptl_crystal_colour red-brown
_exptl_crystal_density_diffrn 1.370
_exptl_crystal_density_method 'not measured'
_exptl_crystal_description prizm
_exptl_crystal_F_000 2796
_exptl_crystal_size_max 0.12
_exptl_crystal_size_mid 0.10
_exptl_crystal_size_min 0.08
_refine_diff_density_max 0.991
_refine_diff_density_min -0.575
_refine_diff_density_rms 0.058
_refine_ls_abs_structure_details 'Flack H D (1983), Acta Cryst. A39, 876-881'
_refine_ls_abs_structure_Flack -0.008(15)
_refine_ls_extinction_method none
_refine_ls_goodness_of_fit_ref 0.881
_refine_ls_hydrogen_treatment constr
_refine_ls_matrix_type full
_refine_ls_number_parameters 417
_refine_ls_number_reflns 6610
_refine_ls_number_restraints 1
_refine_ls_restrained_S_all 0.880
_refine_ls_R_factor_all 0.0605
_refine_ls_R_factor_gt 0.0439
_refine_ls_shift/su_max 0.001
_refine_ls_shift/su_mean 0.000
_refine_ls_structure_factor_coef Fsqd
_refine_ls_weighting_details 'calc w=1/[\s^2^(Fo^2^)+(0.0300P)^2^+0.0000P] where P=(Fo^2^+2Fc^2^)/3'
_refine_ls_weighting_scheme calc
_refine_ls_wR_factor_gt 0.0805
_refine_ls_wR_factor_ref 0.0856
_reflns_number_gt 5018
_reflns_number_total 6610
_reflns_threshold_expression >2sigma(I)
_cod_data_source_file nchem.1471-s2.cif
_cod_data_source_block 1
_cod_depositor_comments
;
The following automatic conversions were performed:

data item '_symmetry_cell_setting' value 'Orthorhombic' was changed
to 'orthorhombic' in accordance with the built-in table derived from
the CIF Core dictionary named 'cif_core.dic' version 2.4.5 last
updated on 2014-11-21.

Automatic conversion script
Id: cif_fix_values 6909 2019-04-08 15:41:33Z antanas 
;
_cod_original_sg_symbol_H-M Aba2
_cod_database_code 1552047

loop_
_symmetry_equiv_pos_as_xyz
'x, y, z'
'-x, -y, z'
'x+1/2, -y+1/2, z'
'-x+1/2, y+1/2, z'
'x, y+1/2, z+1/2'
'-x, -y+1/2, z+1/2'
'x+1/2, -y+1, z+1/2'
'-x+1/2, y+1, z+1/2'

loop_
_atom_site_label
_atom_site_type_symbol
_atom_site_fract_x
_atom_site_fract_y
_atom_site_fract_z
_atom_site_U_iso_or_equiv
_atom_site_adp_type
_atom_site_occupancy
_atom_site_symmetry_multiplicity
_atom_site_calc_flag
_atom_site_refinement_flags
_atom_site_disorder_assembly
_atom_site_disorder_group
Fe1 Fe 0.096136(19) 0.493683(13) 0.28308(4) 0.01614(10) Uani 1 1 d . . .
N1 N 0.0000 0.5000 0.2802(4) 0.0166(6) Uani 1 2 d S . .
N2 N 0.12106(14) 0.52842(9) 0.16607(19) 0.0205(6) Uani 1 1 d . . .
N3 N 0.10561(15) 0.42211(9) 0.22302(18) 0.0207(6) Uani 1 1 d . . .
N4 N 0.10361(14) 0.45657(9) 0.40060(18) 0.0200(6) Uani 1 1 d . . .
N5 N 0.13012(14) 0.56141(9) 0.34388(19) 0.0202(6) Uani 1 1 d . . .
C1 C 0.1226(2) 0.50460(13) 0.0832(2) 0.0212(7) Uani 1 1 d . . .
C2 C 0.13313(19) 0.54416(13) 0.0160(2) 0.0251(8) Uani 1 1 d . . .
H2A H 0.1367 0.5378 -0.0448 0.030 Uiso 1 1 calc R . .
C3 C 0.13697(19) 0.59190(13) 0.0554(2) 0.0280(8) Uani 1 1 d . . .
H3A H 0.1428 0.6249 0.0279 0.034 Uiso 1 1 calc R . .
C4 C 0.13027(18) 0.58172(12) 0.1496(2) 0.0214(7) Uani 1 1 d . . .
C5 C 0.14313(18) 0.62141(12) 0.2137(2) 0.0225(7) Uani 1 1 d . . .
C6 C 0.15974(18) 0.67729(12) 0.1845(2) 0.0234(7) Uani 1 1 d . . .
C7 C 0.23147(19) 0.69068(12) 0.1516(2) 0.0327(8) Uani 1 1 d . . .
H7A H 0.2694 0.6646 0.1471 0.039 Uiso 1 1 calc R . .
C8 C 0.2472(2) 0.74268(13) 0.1253(3) 0.0402(9) Uani 1 1 d . . .
H8A H 0.2955 0.7511 0.1026 0.048 Uiso 1 1 calc R . .
C9 C 0.1926(2) 0.78179(15) 0.1324(3) 0.0544(9) Uani 1 1 d . . .
H9A H 0.2030 0.8165 0.1139 0.065 Uiso 1 1 calc R . .
C10 C 0.1224(3) 0.76887(14) 0.1671(4) 0.0544(9) Uani 1 1 d . . .
H10A H 0.0858 0.7956 0.1750 0.065 Uiso 1 1 calc R . .
C11 C 0.1046(2) 0.71719(14) 0.1907(3) 0.0471(12) Uani 1 1 d . . .
H11A H 0.0555 0.7090 0.2110 0.057 Uiso 1 1 calc R . .
C12 C 0.14791(17) 0.60977(11) 0.3041(2) 0.0202(7) Uani 1 1 d . . .
C13 C 0.17525(17) 0.64719(12) 0.3695(2) 0.0249(7) Uani 1 1 d . . .
H13A H 0.1911 0.6821 0.3590 0.030 Uiso 1 1 calc R . .
C14 C 0.17370(18) 0.62265(13) 0.4477(2) 0.0276(8) Uani 1 1 d . . .
H14A H 0.1892 0.6370 0.5018 0.033 Uiso 1 1 calc R . .
C15 C 0.14361(18) 0.56954(13) 0.4333(2) 0.0219(8) Uani 1 1 d . . .
C16 C 0.12815(18) 0.53290(13) 0.5006(2) 0.0232(8) Uani 1 1 d . . .
C17 C 0.13570(18) 0.55118(13) 0.5953(2) 0.0245(8) Uani 1 1 d . . .
C18 C 0.09387(19) 0.59546(12) 0.6252(2) 0.0287(8) Uani 1 1 d . . .
H18A H 0.0614 0.6133 0.5860 0.034 Uiso 1 1 calc R . .
C19 C 0.1000(2) 0.61315(14) 0.7122(2) 0.0350(9) Uani 1 1 d . . .
H19A H 0.0725 0.6430 0.7307 0.042 Uiso 1 1 calc R . .
C20 C 0.1472(2) 0.58626(14) 0.7715(3) 0.0403(10) Uani 1 1 d . . .
H20A H 0.1506 0.5978 0.8300 0.048 Uiso 1 1 calc R . .
C21 C 0.18869(19) 0.54265(15) 0.7442(2) 0.0345(9) Uani 1 1 d . . .
H21A H 0.2202 0.5245 0.7840 0.041 Uiso 1 1 calc R . .
C22 C 0.18327(18) 0.52551(13) 0.6553(2) 0.0278(8) Uani 1 1 d . . .
H22A H 0.2123 0.4964 0.6366 0.033 Uiso 1 1 calc R . .
C23 C 0.1073(2) 0.47985(14) 0.4843(2) 0.0246(8) Uani 1 1 d . . .
C24 C 0.09166(19) 0.44083(13) 0.5506(2) 0.0276(8) Uani 1 1 d . . .
H24A H 0.0885 0.4470 0.6114 0.033 Uiso 1 1 calc R . .
C25 C 0.08220(19) 0.39350(13) 0.5099(2) 0.0275(8) Uani 1 1 d . . .
H25A H 0.0730 0.3607 0.5370 0.033 Uiso 1 1 calc R . .
C26 C 0.08911(17) 0.40353(13) 0.4159(2) 0.0222(8) Uani 1 1 d . . .
C27 C 0.08567(17) 0.36303(12) 0.3517(2) 0.0223(7) Uani 1 1 d . . .
C28 C 0.0729(2) 0.30677(15) 0.3816(3) 0.0482(5) Uani 1 1 d . . .
C29 C 0.0011(2) 0.28977(14) 0.4057(3) 0.0482(5) Uani 1 1 d . . .
H29A H -0.0394 0.3140 0.4078 0.058 Uiso 1 1 calc R . .
C30 C -0.0115(2) 0.23623(14) 0.4270(3) 0.0482(5) Uani 1 1 d . . .
H30A H -0.0609 0.2248 0.4409 0.058 Uiso 1 1 calc R . .
C31 C 0.0472(2) 0.20062(15) 0.4279(3) 0.0482(5) Uani 1 1 d . . .
H31A H 0.0383 0.1650 0.4421 0.058 Uiso 1 1 calc R . .
C32 C 0.1189(2) 0.21765(15) 0.4078(3) 0.0482(5) Uani 1 1 d . . .
H32A H 0.1596 0.1936 0.4098 0.058 Uiso 1 1 calc R . .
C33 C 0.1326(2) 0.27010(13) 0.3843(3) 0.0455(11) Uani 1 1 d . . .
H33A H 0.1823 0.2810 0.3703 0.055 Uiso 1 1 calc R . .
C34 C 0.09512(17) 0.37280(11) 0.2625(2) 0.0215(8) Uani 1 1 d . . .
C35 C 0.09597(19) 0.33116(13) 0.1959(2) 0.0280(8) Uani 1 1 d . . .
H35A H 0.0901 0.2947 0.2057 0.034 Uiso 1 1 calc R . .
C36 C 0.10690(19) 0.35550(12) 0.1166(2) 0.0287(8) Uani 1 1 d . . .
H36A H 0.1104 0.3388 0.0616 0.034 Uiso 1 1 calc R . .
C37 C 0.11202(18) 0.41163(13) 0.1331(2) 0.0227(8) Uani 1 1 d . . .
C38 C 0.12020(18) 0.45003(12) 0.0658(2) 0.0196(7) Uani 1 1 d . . .
C39 C 0.12813(19) 0.43169(11) -0.0273(2) 0.0213(7) Uani 1 1 d . . .
C40 C 0.1980(2) 0.41178(14) -0.0584(2) 0.0354(9) Uani 1 1 d . . .
H40A H 0.2394 0.4085 -0.0197 0.042 Uiso 1 1 calc R . .
C41 C 0.2063(2) 0.39682(15) -0.1461(3) 0.0423(10) Uani 1 1 d . . .
H41A H 0.2533 0.3835 -0.1657 0.051 Uiso 1 1 calc R . .
C42 C 0.1461(2) 0.40140(13) -0.2049(3) 0.0371(9) Uani 1 1 d . . .
H42A H 0.1522 0.3915 -0.2640 0.045 Uiso 1 1 calc R . .
C43 C 0.0764(2) 0.42093(14) -0.1751(2) 0.0371(9) Uani 1 1 d . . .
H43A H 0.0351 0.4240 -0.2141 0.044 Uiso 1 1 calc R . .
C44 C 0.06803(19) 0.43597(13) -0.0873(2) 0.0308(8) Uani 1 1 d . . .
H44A H 0.0209 0.4493 -0.0681 0.037 Uiso 1 1 calc R . .

loop_
_atom_site_aniso_label
_atom_site_aniso_U_11
_atom_site_aniso_U_22
_atom_site_aniso_U_33
_atom_site_aniso_U_23
_atom_site_aniso_U_13
_atom_site_aniso_U_12
Fe1 0.01770(17) 0.01577(19) 0.01494(19) 0.0010(2) 0.0002(3) 0.00050(16)
N1 0.0218(14) 0.0096(14) 0.0185(16) 0.000 0.000 -0.0016(12)
N2 0.0239(14) 0.0183(13) 0.0194(17) 0.0021(12) 0.0014(12) 0.0007(11)
N3 0.0272(15) 0.0175(13) 0.0174(15) 0.0027(11) -0.0026(12) -0.0005(11)
N4 0.0261(14) 0.0190(13) 0.0148(16) 0.0019(11) 0.0004(12) 0.0015(11)
N5 0.0239(14) 0.0194(13) 0.0173(15) 0.0013(11) 0.0033(12) 0.0000(11)
C1 0.0255(17) 0.0229(18) 0.0152(18) 0.0005(15) -0.0004(14) -0.0002(14)
C2 0.035(2) 0.0258(18) 0.0142(19) 0.0038(15) -0.0014(16) -0.0019(15)
C3 0.035(2) 0.0224(18) 0.027(2) 0.0092(15) -0.0017(16) -0.0037(14)
C4 0.0253(17) 0.0178(16) 0.021(2) 0.0033(15) 0.0000(15) -0.0013(13)
C5 0.0224(16) 0.0193(17) 0.026(2) 0.0024(14) 0.0027(15) 0.0027(13)
C6 0.0329(19) 0.0216(17) 0.0157(17) -0.0014(14) -0.0010(14) -0.0020(14)
C7 0.0322(19) 0.0252(17) 0.041(2) 0.0031(16) 0.0090(18) 0.0034(14)
C8 0.044(2) 0.0344(19) 0.043(2) 0.0042(18) 0.0051(19) -0.0147(17)
C9 0.063(2) 0.0249(14) 0.075(3) 0.0120(16) 0.0148(18) -0.0006(14)
C10 0.063(2) 0.0249(14) 0.075(3) 0.0120(16) 0.0148(18) -0.0006(14)
C11 0.038(2) 0.032(2) 0.072(3) 0.021(2) 0.019(2) 0.0060(18)
C12 0.0203(15) 0.0170(14) 0.023(2) 0.0008(13) 0.0022(14) 0.0005(12)
C13 0.0282(17) 0.0190(16) 0.028(2) -0.0003(15) 0.0015(15) -0.0038(14)
C14 0.0258(17) 0.0267(18) 0.030(2) -0.0041(15) -0.0006(16) -0.0038(14)
C15 0.0203(16) 0.0233(18) 0.022(2) -0.0040(15) -0.0035(14) 0.0033(14)
C16 0.0237(17) 0.0250(19) 0.021(2) -0.0019(16) 0.0000(16) 0.0028(14)
C17 0.0232(18) 0.0294(19) 0.021(2) 0.0002(15) 0.0011(16) -0.0037(14)
C18 0.0292(18) 0.0315(19) 0.025(2) -0.0012(15) 0.0036(16) -0.0062(15)
C19 0.040(2) 0.037(2) 0.028(2) -0.0086(17) 0.0084(18) -0.0096(17)
C20 0.053(2) 0.050(2) 0.018(2) -0.003(2) 0.003(2) -0.0221(17)
C21 0.035(2) 0.046(2) 0.023(2) 0.0095(17) -0.0096(16) -0.0123(18)
C22 0.0237(17) 0.038(2) 0.022(2) 0.0013(16) 0.0009(15) -0.0050(14)
C23 0.0299(19) 0.0239(18) 0.020(2) -0.0018(16) -0.0053(15) 0.0019(15)
C24 0.0327(19) 0.0337(19) 0.0163(19) 0.0050(15) 0.0043(16) 0.0007(16)
C25 0.037(2) 0.0244(17) 0.0216(19) 0.0090(15) 0.0033(16) 0.0020(14)
C26 0.0236(17) 0.0243(18) 0.0189(19) 0.0053(15) 0.0022(15) 0.0030(14)
C27 0.0206(16) 0.0220(16) 0.0243(19) 0.0044(15) -0.0021(15) 0.0018(13)
C28 0.0408(10) 0.0354(10) 0.0685(14) 0.0218(10) -0.0028(10) -0.0002(8)
C29 0.0408(10) 0.0354(10) 0.0685(14) 0.0218(10) -0.0028(10) -0.0002(8)
C30 0.0408(10) 0.0354(10) 0.0685(14) 0.0218(10) -0.0028(10) -0.0002(8)
C31 0.0408(10) 0.0354(10) 0.0685(14) 0.0218(10) -0.0028(10) -0.0002(8)
C32 0.0408(10) 0.0354(10) 0.0685(14) 0.0218(10) -0.0028(10) -0.0002(8)
C33 0.034(2) 0.0287(19) 0.074(3) 0.016(2) 0.007(2) -0.0005(16)
C34 0.0265(15) 0.0154(14) 0.023(2) 0.0032(12) 0.0022(15) 0.0029(12)
C35 0.039(2) 0.0208(17) 0.0241(19) 0.0022(15) -0.0018(16) 0.0047(16)
C36 0.041(2) 0.0228(17) 0.022(2) -0.0018(14) 0.0001(16) 0.0005(15)
C37 0.0254(17) 0.0235(18) 0.019(2) 0.0007(15) 0.0024(15) 0.0033(14)
C38 0.0228(17) 0.0194(16) 0.0167(19) 0.0014(14) -0.0012(14) 0.0029(13)
C39 0.0258(18) 0.0196(16) 0.0184(19) -0.0023(14) 0.0003(15) -0.0020(13)
C40 0.035(2) 0.048(2) 0.023(2) -0.0053(17) -0.0044(17) 0.0114(17)
C41 0.040(2) 0.058(2) 0.029(2) -0.0080(19) 0.0055(19) 0.0170(19)
C42 0.049(2) 0.0409(19) 0.022(2) -0.0097(18) 0.007(2) 0.0027(16)
C43 0.036(2) 0.051(2) 0.025(2) -0.0072(17) -0.0088(16) -0.0060(17)
C44 0.0269(17) 0.038(2) 0.027(2) 0.0011(17) 0.0020(16) 0.0009(15)

loop_
_atom_type_symbol
_atom_type_description
_atom_type_scat_dispersion_real
_atom_type_scat_dispersion_imag
_atom_type_scat_source
C C 0.0033 0.0016 'International Tables Vol C Tables 4.2.6.8 and 6.1.1.4'
H H 0.0000 0.0000 'International Tables Vol C Tables 4.2.6.8 and 6.1.1.4'
N N 0.0061 0.0033 'International Tables Vol C Tables 4.2.6.8 and 6.1.1.4'
Fe Fe 0.3463 0.8444 'International Tables Vol C Tables 4.2.6.8 and 6.1.1.4'

loop_
_geom_angle_atom_site_label_1
_geom_angle_atom_site_label_2
_geom_angle_atom_site_label_3
_geom_angle
_geom_angle_site_symmetry_1
_geom_angle_site_symmetry_3
N1 Fe1 N4 97.54(18) . .
N1 Fe1 N5 102.99(11) . .
N4 Fe1 N5 88.23(10) . .
N1 Fe1 N3 98.83(11) . .
N4 Fe1 N3 88.82(10) . .
N5 Fe1 N3 158.19(10) . .
N1 Fe1 N2 98.68(18) . .
N4 Fe1 N2 163.77(10) . .
N5 Fe1 N2 88.38(11) . .
N3 Fe1 N2 88.45(10) . .
Fe1 N1 Fe1 177.0(4) 2_565 .
C4 N2 C1 104.7(3) . .
C4 N2 Fe1 127.3(2) . .
C1 N2 Fe1 127.5(2) . .
C34 N3 C37 105.2(3) . .
C34 N3 Fe1 126.1(2) . .
C37 N3 Fe1 127.9(2) . .
C26 N4 C23 105.2(3) . .
C26 N4 Fe1 125.9(2) . .
C23 N4 Fe1 127.6(2) . .
C12 N5 C15 104.8(3) . .
C12 N5 Fe1 127.1(2) . .
C15 N5 Fe1 128.1(2) . .
N2 C1 C38 126.3(3) . .
N2 C1 C2 110.1(3) . .
C38 C1 C2 123.4(3) . .
C3 C2 C1 108.1(3) . .
C3 C2 H2A 125.9 . .
C1 C2 H2A 125.9 . .
C2 C3 C4 105.9(3) . .
C2 C3 H3A 127.0 . .
C4 C3 H3A 127.0 . .
N2 C4 C5 125.8(3) . .
N2 C4 C3 111.1(3) . .
C5 C4 C3 122.5(3) . .
C12 C5 C4 122.2(3) . .
C12 C5 C6 118.2(3) . .
C4 C5 C6 119.4(3) . .
C11 C6 C7 118.2(3) . .
C11 C6 C5 121.3(3) . .
C7 C6 C5 120.4(3) . .
C8 C7 C6 120.5(3) . .
C8 C7 H7A 119.8 . .
C6 C7 H7A 119.8 . .
C9 C8 C7 120.8(4) . .
C9 C8 H8A 119.6 . .
C7 C8 H8A 119.6 . .
C10 C9 C8 118.7(4) . .
C10 C9 H9A 120.6 . .
C8 C9 H9A 120.6 . .
C9 C10 C11 121.4(4) . .
C9 C10 H10A 119.3 . .
C11 C10 H10A 119.3 . .
C6 C11 C10 120.3(3) . .
C6 C11 H11A 119.9 . .
C10 C11 H11A 119.9 . .
N5 C12 C5 126.3(3) . .
N5 C12 C13 110.2(3) . .
C5 C12 C13 123.5(3) . .
C14 C13 C12 107.4(3) . .
C14 C13 H13A 126.3 . .
C12 C13 H13A 126.3 . .
C13 C14 C15 107.5(3) . .
C13 C14 H14A 126.3 . .
C15 C14 H14A 126.3 . .
N5 C15 C16 125.4(3) . .
N5 C15 C14 110.0(3) . .
C16 C15 C14 124.5(3) . .
C15 C16 C23 123.2(3) . .
C15 C16 C17 118.2(3) . .
C23 C16 C17 118.6(3) . .
C22 C17 C18 118.0(3) . .
C22 C17 C16 122.1(3) . .
C18 C17 C16 120.0(3) . .
C19 C18 C17 121.1(3) . .
C19 C18 H18A 119.5 . .
C17 C18 H18A 119.5 . .
C20 C19 C18 119.9(4) . .
C20 C19 H19A 120.0 . .
C18 C19 H19A 120.0 . .
C21 C20 C19 120.3(4) . .
C21 C20 H20A 119.9 . .
C19 C20 H20A 119.9 . .
C20 C21 C22 119.5(3) . .
C20 C21 H21A 120.3 . .
C22 C21 H21A 120.3 . .
C17 C22 C21 121.3(3) . .
C17 C22 H22A 119.4 . .
C21 C22 H22A 119.4 . .
N4 C23 C16 124.7(3) . .
N4 C23 C24 109.9(3) . .
C16 C23 C24 125.3(3) . .
C25 C24 C23 107.9(3) . .
C25 C24 H24A 126.0 . .
C23 C24 H24A 126.0 . .
C24 C25 C26 106.5(3) . .
C24 C25 H25A 126.7 . .
C26 C25 H25A 126.7 . .
N4 C26 C27 126.2(3) . .
N4 C26 C25 110.4(3) . .
C27 C26 C25 123.2(3) . .
C34 C27 C26 122.7(3) . .
C34 C27 C28 118.6(3) . .
C26 C27 C28 118.6(3) . .
C29 C28 C33 118.0(3) . .
C29 C28 C27 120.6(3) . .
C33 C28 C27 121.4(3) . .
C28 C29 C30 120.2(4) . .
C28 C29 H29A 119.9 . .
C30 C29 H29A 119.9 . .
C31 C30 C29 121.1(4) . .
C31 C30 H30A 119.5 . .
C29 C30 H30A 119.5 . .
C32 C31 C30 119.0(4) . .
C32 C31 H31A 120.5 . .
C30 C31 H31A 120.5 . .
C31 C32 C33 121.1(4) . .
C31 C32 H32A 119.5 . .
C33 C32 H32A 119.5 . .
C28 C33 C32 120.5(3) . .
C28 C33 H33A 119.7 . .
C32 C33 H33A 119.7 . .
N3 C34 C27 126.5(3) . .
N3 C34 C35 110.1(3) . .
C27 C34 C35 123.4(3) . .
C36 C35 C34 106.8(3) . .
C36 C35 H35A 126.6 . .
C34 C35 H35A 126.6 . .
C35 C36 C37 107.3(3) . .
C35 C36 H36A 126.3 . .
C37 C36 H36A 126.3 . .
N3 C37 C38 125.8(3) . .
N3 C37 C36 110.5(3) . .
C38 C37 C36 123.6(3) . .
C1 C38 C37 122.6(3) . .
C1 C38 C39 118.7(3) . .
C37 C38 C39 118.7(3) . .
C44 C39 C40 117.7(3) . .
C44 C39 C38 121.6(3) . .
C40 C39 C38 120.7(3) . .
C41 C40 C39 120.7(3) . .
C41 C40 H40A 119.7 . .
C39 C40 H40A 119.7 . .
C42 C41 C40 120.9(3) . .
C42 C41 H41A 119.6 . .
C40 C41 H41A 119.6 . .
C43 C42 C41 119.2(4) . .
C43 C42 H42A 120.4 . .
C41 C42 H42A 120.4 . .
C42 C43 C44 119.9(4) . .
C42 C43 H43A 120.0 . .
C44 C43 H43A 120.0 . .
C43 C44 C39 121.6(3) . .
C43 C44 H44A 119.2 . .
C39 C44 H44A 119.2 . .

loop_
_geom_bond_atom_site_label_1
_geom_bond_atom_site_label_2
_geom_bond_distance
_geom_bond_site_symmetry_2
Fe1 N1 1.6795(4) .
Fe1 N4 2.003(3) .
Fe1 N5 2.014(3) .
Fe1 N3 2.012(3) .
Fe1 N2 2.012(3) .
N1 Fe1 1.6794(4) 2_565
N2 C4 1.366(4) .
N2 C1 1.383(4) .
N3 C34 1.382(4) .
N3 C37 1.384(4) .
N4 C26 1.370(4) .
N4 C23 1.390(4) .
N5 C12 1.385(4) .
N5 C15 1.382(4) .
C1 C38 1.391(4) .
C1 C2 1.427(5) .
C2 C3 1.335(4) .
C2 H2A 0.9300 .
C3 C4 1.446(5) .
C3 H3A 0.9300 .
C4 C5 1.402(4) .
C5 C12 1.394(5) .
C5 C6 1.494(4) .
C6 C11 1.387(4) .
C6 C7 1.383(4) .
C7 C8 1.387(4) .
C7 H7A 0.9300 .
C8 C9 1.368(5) .
C8 H8A 0.9300 .
C9 C10 1.367(6) .
C9 H9A 0.9300 .
C10 C11 1.376(5) .
C10 H10A 0.9300 .
C11 H11A 0.9300 .
C12 C13 1.440(4) .
C13 C14 1.328(4) .
C13 H13A 0.9300 .
C14 C15 1.444(4) .
C14 H14A 0.9300 .
C15 C16 1.392(5) .
C16 C23 1.397(4) .
C16 C17 1.503(5) .
C17 C22 1.383(4) .
C17 C18 1.399(4) .
C18 C19 1.387(5) .
C18 H18A 0.9300 .
C19 C20 1.386(5) .
C19 H19A 0.9300 .
C20 C21 1.371(5) .
C20 H20A 0.9300 .
C21 C22 1.408(5) .
C21 H21A 0.9300 .
C22 H22A 0.9300 .
C23 C24 1.422(5) .
C24 C25 1.343(5) .
C24 H24A 0.9300 .
C25 C26 1.441(5) .
C25 H25A 0.9300 .
C26 C27 1.402(5) .
C27 C34 1.374(5) .
C27 C28 1.494(5) .
C28 C29 1.367(5) .
C28 C33 1.386(5) .
C29 C30 1.394(5) .
C29 H29A 0.9300 .
C30 C31 1.354(5) .
C30 H30A 0.9300 .
C31 C32 1.352(5) .
C31 H31A 0.9300 .
C32 C33 1.379(5) .
C32 H32A 0.9300 .
C33 H33A 0.9300 .
C34 C35 1.446(4) .
C35 C36 1.354(4) .
C35 H35A 0.9300 .
C36 C37 1.428(4) .
C36 H36A 0.9300 .
C37 C38 1.404(4) .
C38 C39 1.480(5) .
C39 C44 1.386(5) .
C39 C40 1.394(5) .
C40 C41 1.379(5) .
C40 H40A 0.9300 .
C41 C42 1.377(5) .
C41 H41A 0.9300 .
C42 C43 1.382(5) .
C42 H42A 0.9300 .
C43 C44 1.382(5) .
C43 H43A 0.9300 .
C44 H44A 0.9300 .
